data_4100242
_journal_name_full 'Journal of the American Chemical Society'
_journal_year 2005
_chemical_formula_sum 'C94 H14 S4 Sc3'
_chemical_formula_weight 1406.17
_space_group_IT_number 11
_symmetry_cell_setting monoclinic
_symmetry_space_group_name_Hall '-P 2yb'
_symmetry_space_group_name_H-M 'P 1 21/m 1'
_cell_angle_alpha 90.00
_cell_angle_beta 103.8910(10)
_cell_angle_gamma 90.00
_cell_formula_units_Z 2
_cell_length_a 11.0603(9)
_cell_length_b 14.4019(11)
_cell_length_c 15.5750(12)
_cell_measurement_temperature 90
_cell_volume 2408.4(3)
_diffrn_ambient_temperature 90
_exptl_crystal_density_diffrn 1.939
_cod_depositor_comments
;
The following automatic conversions were performed:
'_symmetry_cell_setting' value 'Monoclinic' changed to 'monoclinic'
according to '/home/saulius/struct/CIF-dictionaries/cif_core.dic'
dictionary named 'cif_core.dic' version 2.4.1 from 2010-06-29.

Automatic conversion script
Id: cif_fix_enum 1527 2010-12-29 10:47:43Z saulius 
;
_cod_original_sg_symbol_H-M 'P 21/m'
_cod_database_code 4100242

loop_
_symmetry_equiv_pos_as_xyz
'x, y, z'
'-x, y+1/2, -z'
'-x, -y, -z'
'x, -y-1/2, z'

loop_
_atom_site_label
_atom_site_type_symbol
_atom_site_fract_x
_atom_site_fract_y
_atom_site_fract_z
_atom_site_U_iso_or_equiv
_atom_site_adp_type
_atom_site_occupancy
_atom_site_symmetry_multiplicity
_atom_site_calc_flag
_atom_site_refinement_flags
_atom_site_disorder_assembly
_atom_site_disorder_group
C1 C 0.8255(4) 0.2500 0.1918(3) 0.0229(9) Uani 1 2 d SU A 2
C2 C 0.8900(12) 0.2500 0.2705(7) 0.043(4) Uani 0.64(5) 2 d SPU A 2
C3 C 0.835(5) 0.2500 0.2727(18) 0.078(10) Uani 0.36(5) 2 d SPU A 2
C4 C 0.5792(7) 0.2500 -0.3892(4) 0.059(2) Uani 1 2 d SU . 1
H1 H 0.6053 0.2875 -0.4319 0.070 Uiso 0.50 1 d P B 1
H2 H 0.5175 0.2073 -0.4195 0.070 Uiso 0.50 1 d P C 1
C5 C 0.6847(10) 0.1994(6) -0.3366(5) 0.046(2) Uani 0.50 1 d PU . 1
H3 H 0.7182 0.1590 -0.3736 0.056 Uiso 0.50 1 d P D 1
C6 C 0.5212(10) 0.3126(11) -0.3256(6) 0.072(4) Uani 0.50 1 d PU . 1
H4 H 0.4563 0.3527 -0.3588 0.086 Uiso 0.50 1 d P E 1
C7 C 0.7824(6) 0.2500 -0.2815(4) 0.0493(16) Uani 1 2 d SU . 1
H5 H 0.8248 0.2856 -0.3169 0.059 Uiso 0.50 1 d P F 1
H6 H 0.8409 0.2079 -0.2461 0.059 Uiso 0.50 1 d P G 1
C8 C 0.6495(14) 0.3795(12) -0.2726(12) 0.040(3) Uani 0.50 1 d PU . 1
H7 H 0.6244 0.4307 -0.2405 0.049 Uiso 0.50 1 d P H 1
H8 H 0.6901 0.4067 -0.3151 0.049 Uiso 0.50 1 d P I 1
C9 C 0.6071(13) 0.1355(10) -0.2733(11) 0.038(3) Uani 0.50 1 d PU . 1
H9 H 0.6617 0.0851 -0.2448 0.045 Uiso 0.50 1 d P J 1
H10 H 0.5349 0.1092 -0.3086 0.045 Uiso 0.50 1 d P K 1
C10 C 0.4735(6) 0.2500 -0.2647(4) 0.083(3) Uani 1 2 d SU . 1
H11 H 0.4086 0.2117 -0.2995 0.099 Uiso 0.50 1 d P L 1
H12 H 0.4384 0.2857 -0.2250 0.099 Uiso 0.50 1 d P M 1
C11 C 0.7281(8) 0.3194(5) -0.2164(5) 0.0341(16) Uani 0.50 1 d PU . 1
H13 H 0.7961 0.3544 -0.1807 0.041 Uiso 0.50 1 d P N 1
C12 C 0.5809(9) 0.1871(8) -0.2115(5) 0.049(2) Uani 0.50 1 d PU . 1
H14 H 0.5483 0.1483 -0.1727 0.059 Uiso 0.50 1 d P O 1
C13 C 0.6789(5) 0.2500 -0.1549(3) 0.0278(10) Uani 1 2 d SU . 1
C14 C 0.7786(7) 0.2019(5) -0.0887(5) 0.0306(15) Uani 0.50 1 d PU . 1
C15 C 0.6330(7) 0.3019(6) -0.0831(5) 0.0355(17) Uani 0.50 1 d PU . 1
C16 C 0.9085(13) 0.3586(9) -0.0128(6) 0.051(3) Uani 0.50 1 d PU . 1
C17 C 0.810(2) 0.4176(10) -0.0061(10) 0.053(3) Uani 0.50 1 d PU . 1
C18 C 1.048(3) 0.357(3) 0.062(2) 0.136(14) Uani 0.50 1 d PU . 1
C19 C 0.8523 0.4811 0.0699 0.092(9) Uani 0.50 1 d PU . 1
C20 C 1.0361 0.4394 0.1236 0.053(5) Uani 0.50 1 d PU . 1
C21 C 0.9513(16) 0.4919(9) 0.1269(9) 0.062(3) Uani 0.50 1 d PU . 1
C22 C 1.1315(11) 0.4122(11) 0.2054(11) 0.076(4) Uani 0.50 1 d PU . 1
C23 C 0.934(2) 0.5246(8) 0.2207(9) 0.067(5) Uani 0.50 1 d PU . 1
C24 C 1.114(3) 0.436(2) 0.278(2) 0.046(6) Uani 0.50 1 d PU . 1
C25 C 1.0144(17) 0.5029(10) 0.2879(11) 0.082(4) Uani 0.50 1 d PU . 1
C26 C 1.1514(12) 0.3699(13) 0.3496(10) 0.081(4) Uani 0.50 1 d PU . 1
C27 C 0.954(2) 0.4901(12) 0.3629(11) 0.084(5) Uani 0.50 1 d PU . 1
C28 C 1.1012(17) 0.3534(12) 0.4140(9) 0.056(4) Uani 0.50 1 d PU . 1
C29 C 0.9933(15) 0.4196(13) 0.4226(10) 0.072(5) Uani 0.50 1 d PU . 1
C30 C 1.0909(6) 0.2500 0.4486(4) 0.068(3) Uani 1 2 d SU . 1
C31 C 0.8956(16) 0.3809(11) 0.4515(9) 0.041(3) Uani 0.50 1 d PU . 1
C32 C 0.9825(7) 0.2187(7) 0.4773(5) 0.048(3) Uani 0.50 1 d PU . 1
C33 C 0.8901(7) 0.2813(5) 0.4788(4) 0.0292(15) Uani 0.50 1 d PU . 1
C34 C 0.9544(14) 0.1281(9) 0.4548(7) 0.036(3) Uani 0.50 1 d PU . 1
C35 C 0.7653(5) 0.2500 0.4597(3) 0.0378(13) Uani 1 2 d SU . 1
C36 C 0.8377(19) 0.0860(11) 0.4268(9) 0.044(3) Uani 0.50 1 d PU . 1
C37 C 0.7367(9) 0.1486(8) 0.4328(5) 0.0363(18) Uani 0.50 1 d PU . 1
C38 C 0.8030 0.0151 0.3599 0.077(8) Uani 0.50 1 d PU . 1
C39 C 0.6116(14) 0.1480(17) 0.3686(10) 0.070(6) Uani 0.50 1 d PU . 1
C40 C 0.6889(17) 0.0082(10) 0.3010(7) 0.059(3) Uani 0.50 1 d PU . 1
C41 C 0.600(3) 0.0642(15) 0.3062(18) 0.050(6) Uani 0.50 1 d PU . 1
C42 C 0.707(2) -0.0187(10) 0.2058(8) 0.074(6) Uani 0.50 1 d PU . 1
C43 C 0.5206(9) 0.0975(9) 0.2198(8) 0.054(3) Uani 0.50 1 d PU . 1
C44 C 0.6400(15) 0.0127(8) 0.1366(9) 0.066(3) Uani 0.50 1 d PU . 1
C45 C 0.552(3) 0.063(2) 0.1372(12) 0.053(6) Uani 0.50 1 d PU . 1
C46 C 0.6978(15) 0.0277(9) 0.0627(11) 0.066(4) Uani 0.50 1 d PU . 1
C47 C 0.4996(11) 0.1428(11) 0.0773(9) 0.063(3) Uani 0.50 1 d PU . 1
C48 C 0.6568(13) 0.0956(10) -0.0045(10) 0.055(3) Uani 0.50 1 d PU . 1
C49 C 0.5550(13) 0.1637(14) -0.0009(8) 0.058(4) Uani 0.50 1 d PU . 1
C50 C 0.8954(6) 0.2500 -0.0455(4) 0.058(2) Uani 1 2 d SU . 1
C51 C 0.692(2) 0.3834(8) -0.0397(8) 0.054(4) Uani 0.50 1 d PU . 1
C52 C 0.7588(14) 0.1204(8) -0.0404(8) 0.034(2) Uani 0.50 1 d PU . 1
C53 C 0.5500(5) 0.2500 -0.0323(4) 0.0506(18) Uani 1 2 d SU . 1
C54 C 0.9864(16) 0.2027(10) 0.0060(9) 0.077(4) Uani 0.50 1 d PU . 1
C55 C 0.8760(14) 0.0823(14) 0.0130(13) 0.069(6) Uani 0.50 1 d PU . 1
C56 C 1.0011(17) 0.1238(11) 0.0434(10) 0.051(3) Uani 0.50 1 d PU . 1
C57 C 1.0823(9) 0.2787(8) 0.0653(7) 0.051(3) Uani 0.50 1 d PU . 1
C58 C 0.8218(13) 0.0136(6) 0.0719(8) 0.041(3) Uani 0.50 1 d PU . 1
C59 C 1.0791(13) 0.0915(13) 0.1221(8) 0.064(5) Uani 0.50 1 d PU . 1
C60 C 1.1626(9) 0.2500 0.1523(10) 0.095(4) Uani 1 2 d SU . 1
C61 C 0.9155(14) -0.0143(10) 0.1708(18) 0.072(4) Uani 0.50 1 d PU . 1
C62 C 1.1622(18) 0.1589(15) 0.1784(14) 0.070(5) Uani 0.50 1 d PU . 1
C63 C 1.0318(12) 0.0218(9) 0.1888(12) 0.082(5) Uani 0.50 1 d PU . 1
C64 C 1.1822(15) 0.3185(17) 0.2166(15) 0.072(5) Uani 0.50 1 d PU . 1
C65 C 0.8544(19) -0.0291(7) 0.2355(11) 0.060(3) Uani 0.50 1 d PU . 1
C66 C 1.1737(8) 0.1332(10) 0.2694(8) 0.052(3) Uani 0.50 1 d PU . 1
C67 C 1.091(3) 0.041(2) 0.279(3) 0.051(6) Uani 0.50 1 d PU . 1
C68 C 1.1997(19) 0.291(2) 0.3086(15) 0.069(6) Uani 0.50 1 d PU . 1
C69 C 0.9143(13) -0.0021(6) 0.3209(7) 0.046(3) Uani 0.50 1 d PU . 1
C70 C 1.1861(16) 0.2003(17) 0.3379(12) 0.049(4) Uani 0.50 1 d PU . 1
C71 C 1.0435(10) 0.0464(7) 0.3503(6) 0.046(2) Uani 0.50 1 d PU . 1
C72 C 1.1322(11) 0.1901(10) 0.4105(8) 0.051(3) Uani 0.50 1 d PU . 1
C73 C 1.0560(15) 0.1082(10) 0.4137(8) 0.046(3) Uani 0.50 1 d PU . 1
C74 C 0.5176(11) 0.3262(10) 0.0227(8) 0.047(3) Uani 0.50 1 d PU . 1
C75 C 0.5927(15) 0.4020(13) 0.0179(14) 0.082(5) Uani 0.50 1 d PU . 1
C76 C 0.460(2) 0.3025(14) 0.0959(17) 0.060(6) Uani 0.50 1 d PU . 1
C77 C 0.6117(14) 0.4590(10) 0.0767(10) 0.065(3) Uani 0.50 1 d PU . 1
C78 C 0.461(2) 0.215(2) 0.112(3) 0.117(15) Uani 0.50 1 d PU . 1
C79 C 0.7397(14) 0.5097(7) 0.1047(8) 0.056(3) Uani 0.50 1 d PU . 1
C80 C 0.4809(9) 0.3718(10) 0.1581(9) 0.058(3) Uani 0.50 1 d PU . 1
C81 C 0.555(3) 0.452(2) 0.1599(14) 0.057(5) Uani 0.50 1 d PU . 1
C82 C 0.4685(11) 0.1898(14) 0.2087(11) 0.068(5) Uani 0.50 1 d PU . 1
C83 C 0.7892(18) 0.5330(7) 0.1865(9) 0.059(3) Uani 0.50 1 d PU . 1
C84 C 0.4931(14) 0.3472(14) 0.2483(13) 0.072(4) Uani 0.50 1 d PU . 1
C85 C 0.6179(13) 0.4807(9) 0.2436(15) 0.088(5) Uani 0.50 1 d PU . 1
C86 C 0.4897(7) 0.2500 0.2729(8) 0.077(3) Uani 1 2 d SU . 1
C87 C 0.7325(15) 0.5210(10) 0.260(2) 0.083(5) Uani 0.50 1 d PU . 1
C88 C 0.577(2) 0.4086(17) 0.3023(16) 0.053(6) Uani 0.50 1 d PU . 1
C89 C 0.5651(8) 0.2500 0.3557(6) 0.103(5) Uani 1 2 d SU . 1
C90 C 0.8281(15) 0.4947(9) 0.3531(9) 0.047(3) Uani 0.50 1 d PU . 1
C91 C 0.6621(19) 0.3824(13) 0.3866(12) 0.069(5) Uani 0.50 1 d PU . 1
C92 C 0.6672(14) 0.3011(10) 0.4179(7) 0.065(3) Uani 0.50 1 d PU . 1
C93 C 0.7828(15) 0.4172(17) 0.4149(14) 0.074(7) Uani 0.50 1 d PU . 1
C94 C 0.8319(5) 0.7500 0.2122(4) 0.0298(10) Uani 1 2 d SU P 5
C95 C 0.5000 0.5000 0.5000 0.0423(14) Uani 1 2 d SU . 5
Sc1 Sc 0.75921(9) 0.2500 0.05101(6) 0.0274(3) Uani 1 2 d SU . 3
Sc2 Sc 0.7520(7) 0.3733(4) 0.2478(4) 0.0216(13) Uani 0.240(4) 1 d PU . 3
Sc3 Sc 0.9600(7) 0.1371(5) 0.2405(4) 0.0284(15) Uani 0.174(5) 1 d PU . 4
Sc4 Sc 0.7028(9) 0.3247(13) 0.2641(9) 0.132(6) Uani 0.174(5) 1 d PU . 4
Sc5 Sc 0.965(4) 0.145(3) 0.240(3) 0.126(17) Uani 0.085(7) 1 d PU . 5
Sc6 Sc 0.7895(19) 0.3735(10) 0.2754(14) 0.027(4) Uani 0.085(7) 1 d PU . 5
Sc7 Sc 0.8789(3) 0.11859(19) 0.27768(18) 0.0268(12) Uani 0.240(4) 1 d PU . 3
S1 S 0.8817(5) 0.7500 0.3142(4) 0.0279(18) Uani 0.63(5) 2 d SPU P 5
S2 S 0.7843(5) 0.7500 0.1090(4) 0.0239(16) Uani 0.63(5) 2 d SPU P 5
S3 S 0.7897(18) 0.7500 0.1146(13) 0.065(6) Uani 0.37(5) 2 d SPU P 5
S4 S 0.870(2) 0.7500 0.3136(12) 0.084(7) Uani 0.37(5) 2 d SPU P 5
S5 S 0.3950(19) 0.4375(17) 0.4767(14) 0.198(12) Uani 0.303(17) 1 d PU Q 5
S6 S 0.37858(19) 0.44558(15) 0.46617(15) 0.0380(10) Uani 0.697(17) 1 d PU R 5

loop_
_atom_site_aniso_label
_atom_site_aniso_U_11
_atom_site_aniso_U_22
_atom_site_aniso_U_33
_atom_site_aniso_U_23
_atom_site_aniso_U_13
_atom_site_aniso_U_12
C1 0.026(2) 0.018(2) 0.026(2) 0.000 0.0086(18) 0.000
C2 0.012(5) 0.093(8) 0.022(4) 0.000 0.002(4) 0.000
C3 0.07(2) 0.12(2) 0.039(11) 0.000 0.008(14) 0.000
C4 0.056(4) 0.101(6) 0.022(3) 0.000 0.017(3) 0.000
C5 0.078(6) 0.044(5) 0.025(4) -0.002(3) 0.029(4) 0.003(4)
C6 0.060(6) 0.129(10) 0.028(4) 0.013(6) 0.014(4) 0.050(7)
C7 0.041(3) 0.083(5) 0.030(3) 0.000 0.022(2) 0.000
C8 0.055(8) 0.042(6) 0.030(5) 0.006(4) 0.021(6) -0.014(5)
C9 0.056(8) 0.030(6) 0.033(5) -0.020(4) 0.024(7) -0.010(6)
C10 0.034(3) 0.191(11) 0.022(3) 0.000 0.005(2) 0.000
C11 0.049(4) 0.032(4) 0.023(3) 0.004(3) 0.012(3) 0.004(3)
C12 0.052(5) 0.074(6) 0.023(4) -0.006(4) 0.013(3) -0.026(5)
C13 0.032(2) 0.031(2) 0.025(2) 0.000 0.0153(19) 0.000
C14 0.039(4) 0.030(4) 0.027(3) 0.004(3) 0.018(3) 0.010(3)
C15 0.042(4) 0.043(4) 0.025(3) 0.005(3) 0.014(3) 0.021(3)
C16 0.084(8) 0.054(6) 0.028(4) 0.003(4) 0.033(5) -0.030(6)
C17 0.091(10) 0.036(6) 0.045(7) 0.025(5) 0.041(8) 0.016(8)
C18 0.14(2) 0.17(2) 0.13(2) 0.008(18) 0.114(19) -0.063(18)
C19 0.19(2) 0.052(10) 0.019(6) 0.015(6) 0.000(9) -0.072(11)
C20 0.057(9) 0.060(8) 0.046(7) 0.007(6) 0.021(5) -0.044(8)
C21 0.092(10) 0.032(6) 0.062(8) 0.010(5) 0.023(8) -0.031(6)
C22 0.043(6) 0.088(9) 0.102(10) 0.020(9) 0.029(6) -0.030(6)
C23 0.145(16) 0.020(4) 0.031(6) -0.014(4) 0.010(8) -0.025(7)
C24 0.040(12) 0.047(14) 0.051(8) -0.008(9) 0.014(8) -0.024(10)
C25 0.098(10) 0.051(7) 0.097(11) -0.034(8) 0.023(9) -0.048(7)
C26 0.045(6) 0.100(11) 0.085(10) -0.014(9) -0.009(6) -0.026(7)
C27 0.134(15) 0.059(9) 0.055(8) -0.036(8) 0.012(9) -0.040(9)
C28 0.061(11) 0.040(10) 0.052(7) -0.007(8) -0.015(7) -0.014(7)
C29 0.062(8) 0.086(11) 0.069(9) -0.058(9) 0.020(7) -0.026(8)
C30 0.026(3) 0.148(9) 0.027(3) 0.000 0.002(2) 0.000
C31 0.045(8) 0.052(7) 0.025(5) -0.019(5) 0.003(6) -0.007(7)
C32 0.032(4) 0.089(9) 0.021(3) 0.005(3) 0.003(3) 0.014(4)
C33 0.039(4) 0.029(3) 0.019(3) 0.000(2) 0.006(3) -0.005(3)
C34 0.052(7) 0.037(5) 0.016(4) 0.003(3) 0.002(5) 0.021(6)
C35 0.033(3) 0.067(4) 0.015(2) 0.000 0.0082(19) 0.000
C36 0.061(11) 0.046(7) 0.028(6) 0.025(5) 0.017(7) 0.021(8)
C37 0.041(5) 0.051(5) 0.021(4) 0.004(4) 0.016(3) -0.013(5)
C38 0.156(19) 0.043(8) 0.027(7) 0.006(6) 0.014(9) -0.052(10)
C39 0.050(8) 0.140(18) 0.026(6) 0.003(8) 0.020(6) -0.043(9)
C40 0.084(9) 0.049(7) 0.038(5) 0.006(5) 0.001(6) -0.044(7)
C41 0.070(13) 0.039(8) 0.033(6) 0.014(6) -0.001(6) -0.037(8)
C42 0.152(17) 0.036(6) 0.028(6) 0.000(5) 0.009(8) -0.058(9)
C43 0.036(5) 0.066(7) 0.058(7) 0.002(6) 0.009(5) -0.034(5)
C44 0.093(10) 0.042(6) 0.059(8) -0.024(6) 0.011(7) -0.041(6)
C45 0.069(9) 0.074(13) 0.017(7) 0.000(6) 0.009(6) -0.066(10)
C46 0.069(8) 0.038(6) 0.093(11) -0.049(7) 0.021(7) -0.024(6)
C47 0.038(5) 0.076(9) 0.063(8) -0.006(7) -0.011(5) -0.031(6)
C48 0.052(7) 0.062(8) 0.053(7) -0.035(6) 0.018(6) -0.033(6)
C49 0.037(7) 0.109(12) 0.026(6) -0.017(7) 0.004(4) -0.035(8)
C50 0.031(3) 0.122(7) 0.025(3) 0.000 0.018(2) 0.000
C51 0.112(12) 0.024(5) 0.028(5) 0.008(4) 0.023(8) 0.014(7)
C52 0.055(6) 0.023(4) 0.029(5) -0.002(3) 0.017(5) 0.006(5)
C53 0.026(3) 0.101(6) 0.023(3) 0.000 0.004(2) 0.000
C54 0.116(11) 0.074(8) 0.071(7) 0.024(7) 0.080(8) 0.050(8)
C55 0.054(7) 0.086(11) 0.082(11) -0.068(10) 0.045(8) -0.024(8)
C56 0.075(9) 0.051(6) 0.039(6) 0.001(5) 0.039(6) 0.035(6)
C57 0.042(4) 0.079(10) 0.043(5) -0.004(4) 0.031(4) -0.011(4)
C58 0.057(5) 0.009(4) 0.055(8) -0.017(5) 0.009(5) -0.006(4)
C59 0.052(7) 0.120(12) 0.024(5) -0.001(6) 0.021(4) 0.057(9)
C60 0.049(5) 0.109(8) 0.155(11) 0.000 0.079(6) 0.000
C61 0.077(9) 0.030(7) 0.107(13) -0.025(9) 0.014(10) 0.014(6)
C62 0.052(9) 0.084(12) 0.093(13) -0.002(10) 0.052(10) 0.032(8)
C63 0.062(7) 0.051(7) 0.120(11) -0.042(8) -0.005(8) 0.039(6)
C64 0.024(5) 0.110(14) 0.092(13) 0.020(11) 0.032(8) -0.017(7)
C65 0.097(10) 0.015(4) 0.073(9) 0.002(5) 0.027(9) 0.004(5)
C66 0.023(4) 0.077(8) 0.050(6) -0.011(6) -0.002(4) 0.018(5)
C67 0.041(11) 0.046(14) 0.069(10) -0.002(10) 0.018(8) 0.013(8)
C68 0.016(5) 0.095(11) 0.094(16) -0.024(11) 0.008(8) -0.007(5)
C69 0.083(8) 0.012(3) 0.034(5) 0.009(4) -0.009(5) 0.011(4)
C70 0.008(5) 0.076(9) 0.059(9) 0.015(8) 0.001(5) 0.005(5)
C71 0.059(6) 0.039(5) 0.042(5) 0.021(4) 0.015(4) 0.037(4)
C72 0.039(5) 0.053(8) 0.043(5) 0.013(6) -0.025(4) -0.006(5)
C73 0.058(9) 0.036(7) 0.033(5) 0.010(5) -0.011(6) 0.008(5)
C74 0.029(5) 0.081(8) 0.027(6) 0.008(6) 0.002(4) 0.029(5)
C75 0.051(8) 0.067(9) 0.103(12) 0.051(10) -0.031(8) 0.009(7)
C76 0.032(7) 0.034(7) 0.088(10) -0.013(7) -0.035(7) 0.011(5)
C77 0.068(8) 0.053(7) 0.064(8) 0.025(6) -0.003(7) 0.035(6)
C78 0.020(7) 0.13(3) 0.18(2) -0.046(17) -0.003(8) -0.020(10)
C79 0.096(9) 0.018(4) 0.050(6) 0.015(4) 0.009(6) -0.002(5)
C80 0.025(4) 0.077(8) 0.064(7) 0.006(7) -0.003(5) 0.020(5)
C81 0.068(9) 0.057(10) 0.044(13) 0.000(9) 0.010(10) 0.043(8)
C82 0.024(5) 0.102(12) 0.079(9) 0.023(9) 0.014(5) -0.018(6)
C83 0.098(10) 0.013(4) 0.060(8) 0.013(4) 0.005(8) 0.009(5)
C84 0.039(7) 0.075(10) 0.115(13) 0.021(10) 0.045(9) 0.034(7)
C85 0.062(7) 0.043(6) 0.147(14) -0.032(9) 0.002(10) 0.035(6)
C86 0.031(4) 0.095(7) 0.120(8) 0.000 0.047(5) 0.000
C87 0.088(10) 0.030(6) 0.129(15) -0.041(9) 0.019(11) 0.005(6)
C88 0.047(8) 0.087(16) 0.030(7) -0.012(9) 0.018(6) 0.044(10)
C89 0.035(4) 0.234(16) 0.051(5) 0.000 0.034(4) 0.000
C90 0.055(6) 0.039(6) 0.042(7) -0.024(5) -0.001(5) -0.003(6)
C91 0.092(13) 0.081(10) 0.043(9) -0.002(7) 0.035(9) 0.048(10)
C92 0.095(9) 0.080(8) 0.035(5) 0.011(5) 0.044(6) 0.040(7)
C93 0.050(9) 0.113(14) 0.066(9) -0.070(10) 0.026(8) -0.016(9)
C94 0.036(3) 0.017(2) 0.038(3) 0.000 0.013(2) 0.000
C95 0.034(3) 0.051(3) 0.045(3) -0.016(3) 0.016(2) 0.000(3)
Sc1 0.0338(5) 0.0296(5) 0.0195(4) 0.000 0.0075(3) 0.000
Sc2 0.025(3) 0.0198(17) 0.017(2) -0.0041(15) -0.0009(14) 0.0118(16)
Sc3 0.035(3) 0.023(3) 0.024(2) -0.0004(19) 0.003(2) 0.022(2)
Sc4 0.054(5) 0.189(13) 0.160(9) -0.121(9) 0.041(6) 0.008(6)
Sc5 0.14(3) 0.11(2) 0.13(2) 0.014(18) 0.020(18) 0.060(19)
Sc6 0.032(11) 0.013(4) 0.039(9) -0.003(5) 0.017(7) 0.003(5)
Sc7 0.036(3) 0.0195(14) 0.0248(15) 0.0050(10) 0.0068(12) 0.0095(11)
S1 0.037(3) 0.017(2) 0.024(2) 0.000 -0.0042(14) 0.000
S2 0.034(3) 0.022(3) 0.017(2) 0.000 0.0076(16) 0.000
S3 0.100(11) 0.047(8) 0.054(9) 0.000 0.030(7) 0.000
S4 0.135(14) 0.057(8) 0.050(8) 0.000 0.006(7) 0.000
S5 0.132(11) 0.27(2) 0.179(14) -0.080(13) 0.008(9) 0.065(13)
S6 0.0242(10) 0.0439(13) 0.0484(13) -0.0212(7) 0.0137(6) -0.0137(7)

loop_
_geom_bond_atom_site_label_1
_geom_bond_atom_site_label_2
_geom_bond_distance
_geom_bond_site_symmetry_2
_geom_bond_publ_flag
C1 C3 1.24(3) . ?
C1 C2 1.262(12) . ?
C2 C3 0.62(5) . ?
C4 C5 1.451(11) 4_565 ?
C4 C5 1.451(11) . ?
C4 C6 1.584(11) 4_565 ?
C4 C6 1.584(11) . ?
C5 C7 1.411(11) . ?
C5 C5 1.458(18) 4_565 ?
C5 C8 1.62(2) 4_565 ?
C5 C9 1.720(17) . ?
C5 C11 1.837(11) 4_565 ?
C5 C6 1.864(14) 4_565 ?
C6 C9 1.32(2) 4_565 ?
C6 C10 1.493(14) . ?
C6 C12 1.740(12) 4_565 ?
C6 C8 1.749(19) . ?
C6 C6 1.80(3) 4_565 ?
C6 C5 1.864(14) 4_565 ?
C7 C5 1.411(11) 4_565 ?
C7 C11 1.637(8) 4_565 ?
C7 C11 1.637(8) . ?
C8 C9 0.514(15) 4_565 ?
C8 C11 1.38(2) . ?
C8 C5 1.62(2) 4_565 ?
C8 C12 1.657(16) 4_565 ?
C9 C8 0.514(15) 4_565 ?
C9 C12 1.302(16) . ?
C9 C6 1.32(2) 4_565 ?
C9 C11 1.559(16) 4_565 ?
C10 C6 1.493(14) 4_565 ?
C10 C12 1.564(12) 4_565 ?
C10 C12 1.564(12) . ?
C11 C9 1.559(16) 4_565 ?
C11 C13 1.569(8) . ?
C11 C12 1.651(12) 4_565 ?
C11 C5 1.837(11) 4_565 ?
C11 C14 1.957(10) 4_565 ?
C11 C11 1.999(16) 4_565 ?
C12 C13 1.521(9) . ?
C12 C11 1.651(12) 4_565 ?
C12 C8 1.657(16) 4_565 ?
C12 C6 1.740(12) 4_565 ?
C12 C12 1.81(2) 4_565 ?
C12 C15 1.951(11) 4_565 ?
C13 C14 1.488(8) 4_565 ?
C13 C14 1.488(8) . ?
C13 C12 1.521(9) 4_565 ?
C13 C15 1.530(8) 4_565 ?
C13 C15 1.530(8) . ?
C13 C11 1.569(8) 4_565 ?
C14 C14 1.386(15) 4_565 ?
C14 C52 1.439(14) . ?
C14 C50 1.478(9) . ?
C14 C15 1.635(10) 4_565 ?
C14 C51 1.83(2) 4_565 ?
C14 C16 1.846(13) 4_565 ?
C14 C11 1.957(10) 4_565 ?
C15 C51 1.432(18) . ?
C15 C15 1.494(16) 4_565 ?
C15 C53 1.541(9) . ?
C15 C14 1.635(10) 4_565 ?
C15 C49 1.777(16) 4_565 ?
C15 C52 1.785(16) 4_565 ?
C15 C48 1.895(19) 4_565 ?
C15 C12 1.951(11) 4_565 ?
C16 C55 1.04(2) 4_565 ?
C16 C56 1.20(2) 4_565 ?
C16 C54 1.22(2) 4_565 ?
C16 C17 1.400(19) . ?
C16 C52 1.636(19) 4_565 ?
C16 C50 1.641(12) . ?
C16 C18 1.70(4) . ?
C16 C14 1.846(13) 4_565 ?
C17 C55 0.714(19) 4_565 ?
C17 C52 0.87(2) 4_565 ?
C17 C51 1.38(2) . ?
C17 C19 1.479(19) . ?
C17 C58 1.549(19) 4_565 ?
C17 C48 1.72(2) 4_565 ?
C17 C46 1.99(2) 4_565 ?
C18 C56 0.60(4) 4_565 ?
C18 C59 1.18(4) 4_565 ?
C18 C57 1.18(4) . ?
C18 C54 1.30(4) 4_565 ?
C18 C20 1.55(4) . ?
C18 C62 1.95(4) 4_565 ?
C18 C57 1.98(5) 4_565 ?
C19 C58 0.355(15) 4_565 ?
C19 C21 1.243(15) . ?
C19 C55 1.34(2) 4_565 ?
C19 C79 1.530(15) . ?
C19 C61 1.63(3) 4_565 ?
C19 C46 1.691(16) 4_565 ?
C20 C59 0.66(2) 4_565 ?
C20 C63 1.17(2) 4_565 ?
C20 C21 1.21(2) . ?
C20 C22 1.498(15) . ?
C20 C56 1.519(15) 4_565 ?
C20 C61 1.99(2) 4_565 ?
C20 C62 2.03(2) 4_565 ?
C21 C61 0.93(2) 4_565 ?
C21 C63 1.161(19) 4_565 ?
C21 C58 1.48(2) 4_565 ?
C21 C23 1.589(18) . ?
C21 C59 1.87(3) 4_565 ?
C22 C62 1.19(3) 4_565 ?
C22 C66 1.190(17) 4_565 ?
C22 C24 1.24(4) . ?
C22 C59 1.29(2) 4_565 ?
C22 C63 1.43(2) 4_565 ?
C22 C64 1.46(3) . ?
C22 C67 1.50(4) 4_565 ?
C23 C61 0.77(2) 4_565 ?
C23 C65 0.97(2) 4_565 ?
C23 C25 1.24(2) . ?
C23 C63 1.45(3) 4_565 ?
C23 C83 1.57(3) . ?
C23 C69 1.66(2) 4_565 ?
C23 C67 1.99(4) 4_565 ?
C24 C67 0.43(4) 4_565 ?
C24 C66 1.22(3) 4_565 ?
C24 C26 1.45(4) . ?
C24 C25 1.50(3) . ?
C24 C71 1.53(4) 4_565 ?
C24 C63 1.59(4) 4_565 ?
C25 C67 1.08(3) 4_565 ?
C25 C71 1.18(2) 4_565 ?
C25 C69 1.33(2) 4_565 ?
C25 C27 1.49(2) . ?
C25 C63 1.64(3) 4_565 ?
C25 C65 1.80(3) 4_565 ?
C25 C61 1.90(3) 4_565 ?
C26 C70 1.11(3) 4_565 ?
C26 C28 1.28(2) . ?
C26 C66 1.33(2) 4_565 ?
C26 C72 1.34(2) 4_565 ?
C26 C68 1.46(3) . ?
C26 C73 1.65(2) 4_565 ?
C26 C71 1.70(2) 4_565 ?
C26 C67 1.72(4) 4_565 ?
C27 C69 0.715(18) 4_565 ?
C27 C71 1.18(2) 4_565 ?
C27 C90 1.36(3) . ?
C27 C29 1.37(3) . ?
C27 C38 1.66(2) 4_565 ?
C27 C73 1.87(3) 4_565 ?
C28 C72 0.722(17) 4_565 ?
C28 C73 0.745(17) 4_565 ?
C28 C29 1.56(2) . ?
C28 C30 1.596(15) . ?
C28 C71 1.78(2) 4_565 ?
C28 C70 1.85(3) 4_565 ?
C28 C34 1.90(2) 4_565 ?
C29 C73 0.840(17) 4_565 ?
C29 C34 1.01(2) 4_565 ?
C29 C31 1.384(19) . ?
C29 C71 1.45(2) 4_565 ?
C29 C36 1.74(2) 4_565 ?
C29 C69 2.00(2) 4_565 ?
C30 C72 1.197(16) . ?
C30 C72 1.197(16) 4_565 ?
C30 C32 1.449(10) . ?
C30 C32 1.449(10) 4_565 ?
C30 C28 1.596(15) 4_565 ?
C31 C34 0.652(13) 4_565 ?
C31 C36 0.817(19) 4_565 ?
C31 C93 1.35(2) . ?
C31 C33 1.501(18) . ?
C31 C32 1.719(19) 4_565 ?
C31 C37 1.763(19) 4_565 ?
C31 C73 2.00(2) 4_565 ?
C32 C32 0.90(2) 4_565 ?
C32 C33 1.028(10) 4_565 ?
C32 C34 1.367(16) . ?
C32 C33 1.368(11) . ?
C32 C31 1.719(19) 4_565 ?
C33 C33 0.903(14) 4_565 ?
C33 C32 1.028(10) 4_565 ?
C33 C35 1.415(9) . ?
C33 C34 1.573(13) 4_565 ?
C33 C37 1.956(12) 4_565 ?
C34 C31 0.652(13) 4_565 ?
C34 C29 1.01(2) 4_565 ?
C34 C36 1.40(2) . ?
C34 C73 1.449(19) . ?
C34 C33 1.573(13) 4_565 ?
C34 C28 1.90(2) 4_565 ?
C34 C93 1.96(2) 4_565 ?
C35 C92 1.343(13) 4_565 ?
C35 C92 1.343(13) . ?
C35 C33 1.415(9) 4_565 ?
C35 C37 1.531(11) . ?
C35 C37 1.531(11) 4_565 ?
C36 C93 0.593(17) 4_565 ?
C36 C31 0.817(19) 4_565 ?
C36 C38 1.442(18) . ?
C36 C37 1.456(17) . ?
C36 C90 1.62(2) 4_565 ?
C36 C29 1.74(2) 4_565 ?
C36 C91 1.95(3) 4_565 ?
C37 C92 1.040(17) 4_565 ?
C37 C91 1.05(2) 4_565 ?
C37 C93 1.14(3) 4_565 ?
C37 C39 1.500(16) . ?
C37 C31 1.763(19) 4_565 ?
C37 C33 1.956(12) 4_565 ?
C38 C90 0.35(2) 4_565 ?
C38 C93 1.35(3) 4_565 ?
C38 C40 1.374(14) . ?
C38 C69 1.519(14) . ?
C38 C87 1.65(3) 4_565 ?
C38 C27 1.66(2) 4_565 ?
C39 C91 0.71(2) 4_565 ?
C39 C92 1.13(2) 4_565 ?
C39 C88 1.30(3) 4_565 ?
C39 C41 1.54(4) . ?
C39 C89 1.55(2) . ?
C39 C84 2.01(3) 4_565 ?
C40 C87 0.98(2) 4_565 ?
C40 C85 1.051(19) 4_565 ?
C40 C41 1.29(3) . ?
C40 C90 1.56(2) 4_565 ?
C40 C42 1.592(19) . ?
C40 C88 1.72(3) 4_565 ?
C41 C88 0.46(4) 4_565 ?
C41 C85 1.22(4) 4_565 ?
C41 C91 1.49(3) 4_565 ?
C41 C43 1.50(3) . ?
C41 C84 1.83(3) 4_565 ?
C42 C87 0.82(2) 4_565 ?
C42 C83 1.04(2) 4_565 ?
C42 C44 1.24(2) . ?
C42 C85 1.38(3) 4_565 ?
C42 C65 1.59(3) . ?
C42 C79 1.70(2) 4_565 ?
C42 C81 1.92(4) 4_565 ?
C43 C84 0.994(18) 4_565 ?
C43 C80 1.053(15) 4_565 ?
C43 C88 1.29(3) 4_565 ?
C43 C81 1.30(3) 4_565 ?
C43 C82 1.44(2) . ?
C43 C45 1.49(3) . ?
C43 C85 1.54(2) 4_565 ?
C44 C77 0.997(18) 4_565 ?
C44 C81 1.20(4) 4_565 ?
C44 C45 1.22(4) . ?
C44 C79 1.35(2) 4_565 ?
C44 C46 1.46(2) . ?
C44 C85 1.74(3) 4_565 ?
C44 C83 1.77(2) 4_565 ?
C44 C87 2.01(3) 4_565 ?
C45 C81 0.41(3) 4_565 ?
C45 C80 1.31(4) 4_565 ?
C45 C77 1.32(4) 4_565 ?
C45 C47 1.50(3) . ?
C45 C85 1.76(3) 4_565 ?
C46 C79 0.888(17) 4_565 ?
C46 C77 1.044(17) 4_565 ?
C46 C58 1.36(2) . ?
C46 C48 1.42(2) . ?
C46 C75 1.57(2) 4_565 ?
C46 C19 1.691(16) 4_565 ?
C46 C17 1.99(2) 4_565 ?
C46 C51 2.03(2) 4_565 ?
C47 C76 0.98(3) 4_565 ?
C47 C74 1.022(18) 4_565 ?
C47 C78 1.29(3) . ?
C47 C80 1.34(2) 4_565 ?
C47 C49 1.519(17) . ?
C47 C75 1.67(3) 4_565 ?
C47 C81 1.88(3) 4_565 ?
C47 C77 1.92(2) 4_565 ?
C48 C51 0.804(16) 4_565 ?
C48 C75 0.863(19) 4_565 ?
C48 C52 1.420(15) . ?
C48 C49 1.50(2) . ?
C48 C77 1.66(2) 4_565 ?
C48 C17 1.72(2) 4_565 ?
C48 C15 1.895(19) 4_565 ?
C48 C74 2.03(2) 4_565 ?
C49 C74 0.633(13) 4_565 ?
C49 C75 1.05(2) 4_565 ?
C49 C53 1.33(2) . ?
C49 C15 1.777(16) 4_565 ?
C49 C51 1.89(3) 4_565 ?
C50 C54 1.316(15) 4_565 ?
C50 C54 1.316(15) . ?
C50 C14 1.478(9) 4_565 ?
C50 C16 1.641(12) 4_565 ?
C51 C52 0.743(19) 4_565 ?
C51 C48 0.804(16) 4_565 ?
C51 C75 1.60(3) . ?
C51 C14 1.83(2) 4_565 ?
C51 C49 1.89(3) 4_565 ?
C51 C46 2.03(2) 4_565 ?
C52 C51 0.743(19) 4_565 ?
C52 C17 0.87(2) 4_565 ?
C52 C55 1.47(2) . ?
C52 C16 1.636(19) 4_565 ?
C52 C15 1.785(16) 4_565 ?
C53 C49 1.33(2) 4_565 ?
C53 C74 1.488(14) 4_565 ?
C53 C74 1.488(14) . ?
C53 C15 1.541(9) 4_565 ?
C54 C16 1.22(2) 4_565 ?
C54 C57 1.26(2) 4_565 ?
C54 C56 1.27(2) . ?
C54 C18 1.30(4) 4_565 ?
C54 C54 1.36(3) 4_565 ?
C54 C57 1.64(2) . ?
C55 C17 0.714(19) 4_565 ?
C55 C16 1.04(2) 4_565 ?
C55 C19 1.34(2) 4_565 ?
C55 C56 1.48(2) . ?
C55 C58 1.56(2) . ?
C56 C18 0.60(4) 4_565 ?
C56 C16 1.20(2) 4_565 ?
C56 C59 1.40(2) . ?
C56 C20 1.519(15) 4_565 ?
C56 C57 1.66(2) 4_565 ?
C57 C57 0.83(2) 4_565 ?
C57 C54 1.26(2) 4_565 ?
C57 C60 1.489(17) . ?
C57 C56 1.66(2) 4_565 ?
C57 C18 1.98(5) 4_565 ?
C57 C62 1.99(2) 4_565 ?
C58 C19 0.355(14) 4_565 ?
C58 C79 1.192(19) 4_565 ?
C58 C21 1.48(2) 4_565 ?
C58 C17 1.549(19) 4_565 ?
C58 C61 1.69(3) . ?
C58 C83 2.02(2) 4_565 ?
C59 C20 0.66(2) 4_565 ?
C59 C18 1.18(4) 4_565 ?
C59 C22 1.29(2) 4_565 ?
C59 C62 1.47(3) . ?
C59 C63 1.62(3) . ?
C59 C21 1.87(3) 4_565 ?
C60 C62 1.37(2) . ?
C60 C62 1.37(2) 4_565 ?
C60 C64 1.39(3) 4_565 ?
C60 C64 1.39(3) . ?
C60 C57 1.489(17) 4_565 ?
C61 C23 0.77(2) 4_565 ?
C61 C21 0.93(2) 4_565 ?
C61 C63 1.35(2) . ?
C61 C65 1.36(3) . ?
C61 C83 1.50(3) 4_565 ?
C61 C19 1.63(3) 4_565 ?
C61 C25 1.90(3) 4_565 ?
C61 C79 1.97(2) 4_565 ?
C61 C20 1.99(2) 4_565 ?
C62 C64 0.67(2) 4_565 ?
C62 C22 1.19(3) 4_565 ?
C62 C66 1.44(2) . ?
C62 C18 1.95(4) 4_565 ?
C62 C57 1.99(2) 4_565 ?
C62 C20 2.03(2) 4_565 ?
C63 C21 1.161(19) 4_565 ?
C63 C20 1.17(2) 4_565 ?
C63 C67 1.43(5) . ?
C63 C22 1.43(2) 4_565 ?
C63 C23 1.45(3) 4_565 ?
C63 C24 1.59(4) 4_565 ?
C63 C25 1.64(3) 4_565 ?
C64 C62 0.67(2) 4_565 ?
C64 C66 1.10(3) 4_565 ?
C64 C68 1.45(3) . ?
C64 C70 1.90(3) 4_565 ?
C64 C64 1.97(5) 4_565 ?
C65 C83 0.917(17) 4_565 ?
C65 C23 0.97(2) 4_565 ?
C65 C69 1.39(2) . ?
C65 C87 1.49(3) 4_565 ?
C65 C25 1.80(3) 4_565 ?
C65 C90 1.99(2) 4_565 ?
C66 C64 1.10(3) 4_565 ?
C66 C22 1.190(17) 4_565 ?
C66 C24 1.22(3) 4_565 ?
C66 C68 1.25(3) 4_565 ?
C66 C26 1.33(2) 4_565 ?
C66 C70 1.42(3) . ?
C66 C67 1.65(3) . ?
C67 C24 0.43(4) 4_565 ?
C67 C25 1.08(3) 4_565 ?
C67 C71 1.33(4) . ?
C67 C22 1.50(4) 4_565 ?
C67 C26 1.72(4) 4_565 ?
C67 C23 1.99(4) 4_565 ?
C68 C70 0.53(2) 4_565 ?
C68 C68 1.19(6) 4_565 ?
C68 C66 1.25(3) 4_565 ?
C68 C70 1.41(2) . ?
C68 C72 1.93(2) 4_565 ?
C69 C27 0.715(18) 4_565 ?
C69 C90 1.18(2) 4_565 ?
C69 C25 1.33(2) 4_565 ?
C69 C71 1.556(18) . ?
C69 C23 1.66(2) 4_565 ?
C69 C29 2.00(2) 4_565 ?
C69 C87 2.03(2) 4_565 ?
C70 C68 0.53(2) 4_565 ?
C70 C26 1.11(3) 4_565 ?
C70 C72 1.41(2) . ?
C70 C70 1.43(5) 4_565 ?
C70 C28 1.85(3) 4_565 ?
C70 C64 1.90(3) 4_565 ?
C71 C27 1.18(2) 4_565 ?
C71 C25 1.18(2) 4_565 ?
C71 C73 1.312(17) . ?
C71 C29 1.45(2) 4_565 ?
C71 C24 1.53(4) 4_565 ?
C71 C26 1.70(2) 4_565 ?
C71 C28 1.78(2) 4_565 ?
C72 C28 0.722(17) 4_565 ?
C72 C26 1.34(2) 4_565 ?
C72 C73 1.458(19) . ?
C72 C72 1.72(3) 4_565 ?
C72 C68 1.93(2) 4_565 ?
C73 C28 0.745(17) 4_565 ?
C73 C29 0.840(17) 4_565 ?
C73 C26 1.65(2) 4_565 ?
C73 C27 1.87(3) 4_565 ?
C73 C31 2.00(2) 4_565 ?
C74 C49 0.633(13) 4_565 ?
C74 C47 1.022(18) 4_565 ?
C74 C75 1.38(2) . ?
C74 C76 1.47(3) . ?
C74 C78 1.76(4) 4_565 ?
C74 C48 2.03(2) 4_565 ?
C75 C48 0.863(19) 4_565 ?
C75 C49 1.05(2) 4_565 ?
C75 C77 1.21(2) . ?
C75 C46 1.57(2) 4_565 ?
C75 C47 1.67(3) 4_565 ?
C76 C78 0.36(5) 4_565 ?
C76 C47 0.98(3) 4_565 ?
C76 C78 1.28(3) . ?
C76 C80 1.37(2) . ?
C76 C76 1.51(4) 4_565 ?
C76 C82 1.74(3) 4_565 ?
C77 C44 0.997(18) 4_565 ?
C77 C46 1.044(17) 4_565 ?
C77 C45 1.32(4) 4_565 ?
C77 C79 1.56(2) . ?
C77 C81 1.58(3) . ?
C77 C48 1.66(2) 4_565 ?
C77 C47 1.92(2) 4_565 ?
C78 C76 0.36(5) 4_565 ?
C78 C78 1.00(6) 4_565 ?
C78 C80 1.44(3) 4_565 ?
C78 C82 1.54(4) . ?
C78 C74 1.76(4) 4_565 ?
C78 C82 2.02(4) 4_565 ?
C79 C46 0.888(17) 4_565 ?
C79 C58 1.192(19) 4_565 ?
C79 C83 1.304(19) . ?
C79 C44 1.35(2) 4_565 ?
C79 C42 1.70(2) 4_565 ?
C79 C61 1.97(2) 4_565 ?
C80 C43 1.053(15) 4_565 ?
C80 C82 1.22(2) 4_565 ?
C80 C45 1.31(4) 4_565 ?
C80 C47 1.34(2) 4_565 ?
C80 C81 1.41(4) . ?
C80 C84 1.42(2) . ?
C80 C78 1.44(3) 4_565 ?
C81 C45 0.41(3) 4_565 ?
C81 C44 1.20(4) 4_565 ?
C81 C43 1.30(3) 4_565 ?
C81 C85 1.39(3) . ?
C81 C47 1.88(3) 4_565 ?
C81 C42 1.92(4) 4_565 ?
C82 C84 0.810(19) 4_565 ?
C82 C80 1.22(2) 4_565 ?
C82 C86 1.30(2) . ?
C82 C82 1.73(4) 4_565 ?
C82 C76 1.74(3) 4_565 ?
C82 C78 2.02(4) 4_565 ?
C83 C65 0.917(17) 4_565 ?
C83 C42 1.04(2) 4_565 ?
C83 C87 1.44(3) . ?
C83 C61 1.50(3) 4_565 ?
C83 C44 1.77(2) 4_565 ?
C83 C58 2.02(2) 4_565 ?
C84 C82 0.810(19) 4_565 ?
C84 C43 0.994(18) 4_565 ?
C84 C88 1.41(3) . ?
C84 C86 1.454(19) . ?
C84 C41 1.83(3) 4_565 ?
C84 C39 2.01(3) 4_565 ?
C85 C40 1.051(19) 4_565 ?
C85 C41 1.22(4) 4_565 ?
C85 C87 1.36(2) . ?
C85 C42 1.38(3) 4_565 ?
C85 C88 1.52(3) . ?
C85 C43 1.54(2) 4_565 ?
C85 C44 1.74(3) 4_565 ?
C85 C45 1.76(3) 4_565 ?
C86 C82 1.30(2) 4_565 ?
C86 C89 1.357(15) . ?
C86 C84 1.454(19) 4_565 ?
C87 C42 0.82(2) 4_565 ?
C87 C40 0.98(2) 4_565 ?
C87 C65 1.49(3) 4_565 ?
C87 C90 1.62(3) . ?
C87 C38 1.65(3) 4_565 ?
C87 C44 2.01(3) 4_565 ?
C87 C69 2.03(2) 4_565 ?
C88 C41 0.46(4) 4_565 ?
C88 C43 1.29(3) 4_565 ?
C88 C39 1.30(3) 4_565 ?
C88 C91 1.47(3) . ?
C88 C40 1.72(3) 4_565 ?
C89 C92 1.494(19) 4_565 ?
C89 C92 1.494(19) . ?
C89 C39 1.55(2) 4_565 ?
C90 C38 0.35(2) 4_565 ?
C90 C69 1.18(2) 4_565 ?
C90 C40 1.56(2) 4_565 ?
C90 C36 1.62(2) 4_565 ?
C90 C93 1.63(3) . ?
C90 C65 1.99(2) 4_565 ?
C91 C39 0.71(2) 4_565 ?
C91 C37 1.05(2) 4_565 ?
C91 C92 1.26(2) . ?
C91 C93 1.39(3) . ?
C91 C41 1.49(3) 4_565 ?
C91 C36 1.95(3) 4_565 ?
C92 C37 1.040(17) 4_565 ?
C92 C39 1.13(2) 4_565 ?
C92 C92 1.47(3) 4_565 ?
C93 C36 0.593(18) 4_565 ?
C93 C37 1.14(3) 4_565 ?
C93 C38 1.35(3) 4_565 ?
C93 C34 1.96(2) 4_565 ?
C94 S3 1.48(2) . ?
C94 S4 1.533(19) . ?
C94 S1 1.550(8) . ?
C94 S2 1.567(8) . ?
C95 S5 1.45(2) . ?
C95 S5 1.45(2) 3_666 ?
C95 S6 1.5348(17) . ?
C95 S6 1.5348(17) 3_666 ?
Sc1 Sc2 3.560(5) . ?
Sc1 Sc2 3.560(5) 4_565 ?
Sc2 Sc7 1.373(7) 4_565 ?
Sc2 Sc2 3.551(11) 4_565 ?
Sc3 Sc4 3.006(14) 4_565 ?
Sc3 Sc3 3.253(14) 4_565 ?
Sc4 Sc4 2.15(4) 4_565 ?
Sc4 Sc3 3.006(14) 4_565 ?
Sc5 Sc6 2.16(5) 4_565 ?
Sc5 Sc5 3.04(9) 4_565 ?
Sc6 Sc5 2.16(5) 4_565 ?
Sc6 Sc6 3.56(3) 4_565 ?
Sc7 Sc2 1.373(7) 4_565 ?
